data_7208376
loop_
_publ_author_name
'Liu, Guang-Zhen'
'Li, Xiao-Ling'
'Xin, Ling-Yun'
'Wang, Li-Ya'

_publ_section_title
;
 Two topologically new trinodal cobalt(ii) metal--organic frameworks
 characterized as a 1D metallic oxide and a 2D \\rightarrow 3D penetrated
 porous solid
;
_journal_issue 16
_journal_name_full CrystEngComm
_journal_page_first 5315
_journal_paper_doi 10.1039/c2ce25556a
_journal_volume 14
_journal_year 2012
_chemical_formula_sum 'C17 H15 Co2 N O12'
_chemical_formula_weight 543.16
_chemical_name_systematic
;

?

;
_space_group_IT_number 2
_symmetry_cell_setting triclinic
_symmetry_space_group_name_Hall '-P 1'
_symmetry_space_group_name_H-M 'P -1'
_atom_sites_solution_hydrogens geom
_atom_sites_solution_primary direct
_atom_sites_solution_secondary difmap
_audit_creation_method SHELXL-97
_cell_angle_alpha 106.544(3)
_cell_angle_beta 96.596(3)
_cell_angle_gamma 99.562(3)
_cell_formula_units_Z 2
_cell_length_a 7.830(2)
_cell_length_b 10.912(3)
_cell_length_c 12.498(4)
_cell_measurement_reflns_used 3215
_cell_measurement_temperature 296(2)
_cell_measurement_theta_max 0.00
_cell_measurement_theta_min 0.00
_cell_volume 994.4(5)
_computing_cell_refinement 'Bruker SMART'
_computing_data_collection 'Bruker SMART'
_computing_data_reduction 'Bruker SAINT'
_computing_molecular_graphics 'Bruker SHELXTL'
_computing_publication_material 'Bruker SHELXTL'
_computing_structure_refinement 'SHELXL-97 (Sheldrick, 1997)'
_computing_structure_solution 'SHELXS-97 (Sheldrick, 1990)'
_diffrn_ambient_temperature 296(2)
_diffrn_measured_fraction_theta_full 0.987
_diffrn_measured_fraction_theta_max 0.987
_diffrn_measurement_device_type 'CCD area detector'
_diffrn_measurement_method 'phi and omega scans'
_diffrn_radiation_monochromator graphite
_diffrn_radiation_source 'fine-focus sealed tube'
_diffrn_radiation_type MoK\a
_diffrn_radiation_wavelength 0.71073
_diffrn_reflns_av_R_equivalents 0.0268
_diffrn_reflns_av_sigmaI/netI 0.0400
_diffrn_reflns_limit_h_max 9
_diffrn_reflns_limit_h_min -9
_diffrn_reflns_limit_k_max 13
_diffrn_reflns_limit_k_min -13
_diffrn_reflns_limit_l_max 15
_diffrn_reflns_limit_l_min -15
_diffrn_reflns_number 7470
_diffrn_reflns_theta_full 25.50
_diffrn_reflns_theta_max 25.50
_diffrn_reflns_theta_min 2.68
_diffrn_standards_decay_% 0
_diffrn_standards_interval_count 0
_diffrn_standards_interval_time 0
_diffrn_standards_number 0
_exptl_absorpt_coefficient_mu 1.736
_exptl_absorpt_correction_T_max 0.7807
_exptl_absorpt_correction_T_min 0.6908
_exptl_absorpt_correction_type multi-scan
_exptl_absorpt_process_details sadabs
_exptl_crystal_colour pink
_exptl_crystal_density_diffrn 1.814
_exptl_crystal_density_method 'not measured'
_exptl_crystal_description block
_exptl_crystal_F_000 548
_exptl_crystal_size_max 0.23
_exptl_crystal_size_mid 0.17
_exptl_crystal_size_min 0.15
_refine_diff_density_max 0.997
_refine_diff_density_min -1.433
_refine_diff_density_rms 0.103
_refine_ls_extinction_method none
_refine_ls_goodness_of_fit_ref 1.060
_refine_ls_hydrogen_treatment constr
_refine_ls_matrix_type full
_refine_ls_number_parameters 298
_refine_ls_number_reflns 3657
_refine_ls_number_restraints 26
_refine_ls_restrained_S_all 1.086
_refine_ls_R_factor_all 0.0575
_refine_ls_R_factor_gt 0.0477
_refine_ls_shift/su_max 0.001
_refine_ls_shift/su_mean 0.000
_refine_ls_structure_factor_coef Fsqd
_refine_ls_weighting_details 'calc w=1/[\s^2^(Fo^2^)+(0.0787P)^2^+1.4778P] where P=(Fo^2^+2Fc^2^)/3'
_refine_ls_weighting_scheme calc
_refine_ls_wR_factor_gt 0.1324
_refine_ls_wR_factor_ref 0.1396
_reflns_number_gt 2994
_reflns_number_total 3657
_reflns_threshold_expression >2sigma(I)
_cod_data_source_file c2ce25556a.txt
_cod_data_source_block dd
_cod_depositor_comments
;
The following automatic conversions were performed:

'_symmetry_cell_setting' value 'Triclinic' changed to 'triclinic'
according to /home/saulius/struct/CIF-dictionaries/cif_core.dic
dictionary named 'cif_core.dic' version 2.4.1 from 2010-06-29.

Automatic conversion script
Id: cif_fix_values 1891 2012-01-12 08:04:46Z andrius 
;
_cod_original_cell_volume 994.5(5)
_cod_original_sg_symbol_H-M P-1
_cod_database_code 7208376

loop_
_symmetry_equiv_pos_as_xyz
'x, y, z'
'-x, -y, -z'

loop_
_atom_site_label
_atom_site_type_symbol
_atom_site_fract_x
_atom_site_fract_y
_atom_site_fract_z
_atom_site_U_iso_or_equiv
_atom_site_adp_type
_atom_site_occupancy
_atom_site_symmetry_multiplicity
_atom_site_calc_flag
_atom_site_refinement_flags
_atom_site_disorder_assembly
_atom_site_disorder_group
C16 C 0.6143(17) 0.3812(13) 0.7835(9) 0.0783(16) Uani 0.580(9) 1 d PDU A 1
H16A H 0.7329 0.3962 0.8242 0.094 Uiso 0.580(9) 1 calc PR A 1
H16B H 0.5791 0.2886 0.7422 0.094 Uiso 0.580(9) 1 calc PR A 1
C17 C 0.4900(18) 0.4146(14) 0.8733(10) 0.0843(17) Uani 0.580(9) 1 d PDU A 1
H17A H 0.5041 0.3661 0.9257 0.127 Uiso 0.580(9) 1 calc PR A 1
H17B H 0.3701 0.3915 0.8353 0.127 Uiso 0.580(9) 1 calc PR A 1
H17C H 0.5201 0.5065 0.9136 0.127 Uiso 0.580(9) 1 calc PR A 1
C16' C 0.5635(19) 0.450(2) 0.8041(9) 0.0783(16) Uani 0.420(9) 1 d PD A 2
H16C H 0.4955 0.3622 0.7895 0.094 Uiso 0.420(9) 1 calc PR A 2
H16D H 0.4814 0.5078 0.8171 0.094 Uiso 0.420(9) 1 calc PR A 2
C17' C 0.683(2) 0.481(2) 0.9147(10) 0.0843(17) Uani 0.420(9) 1 d PD A 2
H17D H 0.7709 0.4293 0.9055 0.127 Uiso 0.420(9) 1 calc PR A 2
H17E H 0.6158 0.4625 0.9699 0.127 Uiso 0.420(9) 1 calc PR A 2
H17F H 0.7385 0.5723 0.9397 0.127 Uiso 0.420(9) 1 calc PR A 2
Co1 Co 0.86215(7) 0.51850(5) 0.40173(5) 0.02508(19) Uani 1 1 d . . .
Co2 Co 0.51596(7) 0.36557(5) 0.52034(5) 0.0286(2) Uani 1 1 d . . .
O1 O 0.9387(4) 0.3636(3) 0.4607(2) 0.0267(6) Uani 1 1 d . . .
O2 O 0.7021(4) 0.2529(3) 0.5028(3) 0.0419(9) Uani 1 1 d . . .
O3 O 0.6531(4) -0.2210(3) 0.4501(3) 0.0369(8) Uani 1 1 d . . .
O4 O 0.8344(4) -0.3257(3) 0.3490(3) 0.0349(7) Uani 1 1 d . . .
O5 O 1.5316(6) 0.0536(5) 0.2028(4) 0.0816(16) Uani 1 1 d . . .
O6 O 1.6150(6) -0.1115(6) 0.1113(5) 0.113(3) Uani 1 1 d . . .
O7 O 1.2774(4) -0.3774(3) -0.2491(3) 0.0379(8) Uani 1 1 d . . .
O8 O 0.9905(4) -0.4375(3) -0.2658(3) 0.0379(8) Uani 1 1 d . . .
O9 O 1.1926(4) 0.0122(3) 0.2182(3) 0.0381(8) Uani 1 1 d . . .
O10 O 0.6192(6) 0.4533(4) 0.7006(4) 0.0650(10) Uani 1 1 d DU . .
H10D H 0.7257 0.4935 0.7238 0.098 Uiso 1 1 d R A .
O11 O 0.6753(4) 0.5270(3) 0.4994(2) 0.0265(6) Uani 1 1 d . . .
H11 H 0.7410 0.5742 0.5758 0.032 Uiso 1 1 calc R A .
O12 O 0.4277(5) 0.2802(3) 0.3349(3) 0.0452(9) Uani 1 1 d . . .
H1W H 0.4143 0.1976 0.3162 0.068 Uiso 1 1 d R A .
H2W H 0.4920 0.2972 0.2884 0.068 Uiso 1 1 d R . .
N1 N 1.5001(6) -0.0539(4) 0.1348(4) 0.0470(11) Uani 1 1 d . . .
C1 C 0.8860(5) 0.1306(4) 0.4032(3) 0.0231(8) Uani 1 1 d . . .
C2 C 0.8023(5) 0.0147(4) 0.4183(4) 0.0259(9) Uani 1 1 d . . .
H2 H 0.7137 0.0160 0.4619 0.031 Uiso 1 1 calc R . .
C3 C 0.8509(5) -0.1021(4) 0.3687(3) 0.0246(9) Uani 1 1 d . . .
C4 C 0.9811(6) -0.1052(4) 0.3008(4) 0.0291(9) Uani 1 1 d . . .
H4 H 1.0166 -0.1828 0.2687 0.035 Uiso 1 1 calc R . .
C5 C 1.0557(6) 0.0088(4) 0.2821(4) 0.0284(9) Uani 1 1 d . . .
C6 C 1.0130(5) 0.1273(4) 0.3337(4) 0.0274(9) Uani 1 1 d . . .
H6 H 1.0684 0.2035 0.3220 0.033 Uiso 1 1 calc R . .
C7 C 0.8369(6) 0.2571(4) 0.4601(4) 0.0266(9) Uani 1 1 d . . .
C8 C 0.7720(6) -0.2270(4) 0.3911(4) 0.0265(9) Uani 1 1 d . . .
C9 C 1.1714(6) -0.0791(4) 0.1145(4) 0.0308(10) Uani 1 1 d . . .
C10 C 1.3219(6) -0.1125(5) 0.0719(4) 0.0345(10) Uani 1 1 d . . .
C11 C 1.3070(6) -0.2055(5) -0.0326(4) 0.0365(11) Uani 1 1 d . . .
H11A H 1.4079 -0.2272 -0.0588 0.044 Uiso 1 1 calc R . .
C12 C 1.1451(6) -0.2660(5) -0.0982(4) 0.0351(10) Uani 1 1 d . . .
C13 C 0.9961(7) -0.2312(5) -0.0576(4) 0.0411(12) Uani 1 1 d . . .
H13 H 0.8859 -0.2703 -0.1017 0.049 Uiso 1 1 calc R . .
C14 C 1.0085(6) -0.1391(5) 0.0475(4) 0.0379(11) Uani 1 1 d . . .
H14 H 0.9071 -0.1176 0.0730 0.045 Uiso 1 1 calc R . .
C15 C 1.1352(6) -0.3657(4) -0.2106(4) 0.0350(10) Uani 1 1 d . . .

loop_
_atom_site_aniso_label
_atom_site_aniso_U_11
_atom_site_aniso_U_22
_atom_site_aniso_U_33
_atom_site_aniso_U_23
_atom_site_aniso_U_13
_atom_site_aniso_U_12
C16 0.0803(19) 0.0785(19) 0.0779(17) 0.0277(11) 0.0133(10) 0.0155(11)
C17 0.087(2) 0.087(2) 0.0813(18) 0.0295(11) 0.0190(12) 0.0141(10)
C16' 0.0803(19) 0.0785(19) 0.0779(17) 0.0277(11) 0.0133(10) 0.0155(11)
C17' 0.087(2) 0.087(2) 0.0813(18) 0.0295(11) 0.0190(12) 0.0141(10)
Co1 0.0235(3) 0.0179(3) 0.0349(3) 0.0072(2) 0.0135(2) 0.0033(2)
Co2 0.0257(3) 0.0187(3) 0.0456(4) 0.0112(3) 0.0201(3) 0.0051(2)
O1 0.0267(15) 0.0158(13) 0.0387(17) 0.0094(12) 0.0114(13) 0.0020(12)
O2 0.0388(19) 0.0267(16) 0.075(2) 0.0229(16) 0.0383(18) 0.0154(15)
O3 0.0345(18) 0.0217(15) 0.060(2) 0.0153(15) 0.0258(16) 0.0031(13)
O4 0.0456(19) 0.0192(15) 0.0456(19) 0.0113(13) 0.0213(15) 0.0107(14)
O5 0.042(2) 0.079(3) 0.083(3) -0.030(3) 0.005(2) 0.003(2)
O6 0.039(3) 0.128(5) 0.117(4) -0.047(4) -0.002(3) 0.029(3)
O7 0.0325(17) 0.0357(18) 0.0402(18) 0.0016(14) 0.0174(15) 0.0030(14)
O8 0.0333(18) 0.0350(18) 0.0385(18) 0.0032(14) 0.0115(14) -0.0007(15)
O9 0.0354(18) 0.0299(17) 0.0424(18) -0.0006(14) 0.0266(15) -0.0038(14)
O10 0.0632(14) 0.0636(14) 0.0651(13) 0.0160(9) 0.0099(9) 0.0122(9)
O11 0.0258(15) 0.0183(14) 0.0369(16) 0.0076(12) 0.0133(13) 0.0049(12)
O12 0.046(2) 0.0293(17) 0.053(2) 0.0010(15) 0.0234(17) -0.0020(15)
N1 0.034(2) 0.050(3) 0.046(3) -0.002(2) 0.0099(19) 0.008(2)
C1 0.019(2) 0.019(2) 0.029(2) 0.0054(16) 0.0067(16) 0.0020(16)
C2 0.021(2) 0.025(2) 0.032(2) 0.0080(17) 0.0107(17) 0.0039(17)
C3 0.022(2) 0.0177(19) 0.032(2) 0.0053(17) 0.0071(17) 0.0013(16)
C4 0.029(2) 0.020(2) 0.037(2) 0.0040(18) 0.0146(19) 0.0047(17)
C5 0.024(2) 0.027(2) 0.034(2) 0.0071(18) 0.0157(18) 0.0020(18)
C6 0.026(2) 0.022(2) 0.035(2) 0.0087(18) 0.0120(18) 0.0009(17)
C7 0.025(2) 0.020(2) 0.037(2) 0.0100(17) 0.0069(18) 0.0055(17)
C8 0.024(2) 0.021(2) 0.034(2) 0.0082(17) 0.0077(18) 0.0022(17)
C9 0.035(2) 0.025(2) 0.036(2) 0.0090(19) 0.018(2) 0.0075(19)
C10 0.029(2) 0.034(2) 0.039(3) 0.007(2) 0.013(2) 0.0044(19)
C11 0.029(2) 0.038(3) 0.041(3) 0.004(2) 0.016(2) 0.011(2)
C12 0.036(3) 0.035(2) 0.035(2) 0.007(2) 0.016(2) 0.008(2)
C13 0.031(3) 0.044(3) 0.044(3) 0.006(2) 0.011(2) 0.006(2)
C14 0.029(2) 0.042(3) 0.043(3) 0.008(2) 0.018(2) 0.010(2)
C15 0.041(3) 0.027(2) 0.037(3) 0.008(2) 0.014(2) 0.005(2)

loop_
_atom_type_symbol
_atom_type_description
_atom_type_scat_dispersion_real
_atom_type_scat_dispersion_imag
_atom_type_scat_source
C C 0.0033 0.0016 'International Tables Vol C Tables 4.2.6.8 and 6.1.1.4'
H H 0.0000 0.0000 'International Tables Vol C Tables 4.2.6.8 and 6.1.1.4'
N N 0.0061 0.0033 'International Tables Vol C Tables 4.2.6.8 and 6.1.1.4'
O O 0.0106 0.0060 'International Tables Vol C Tables 4.2.6.8 and 6.1.1.4'
Co Co 0.3494 0.9721 'International Tables Vol C Tables 4.2.6.8 and 6.1.1.4'

loop_
_geom_angle_atom_site_label_1
_geom_angle_atom_site_label_2
_geom_angle_atom_site_label_3
_geom_angle
_geom_angle_site_symmetry_1
_geom_angle_site_symmetry_3
O10 C16 C17 117.1(9) . .
O10 C16 H16A 108.0 . .
C17 C16 H16A 108.0 . .
O10 C16 H16B 108.0 . .
C17 C16 H16B 108.0 . .
H16A C16 H16B 107.3 . .
O10 C16' C17' 125.0(11) . .
O10 C16' H16C 106.1 . .
C17' C16' H16C 106.1 . .
O10 C16' H16D 106.1 . .
C17' C16' H16D 106.1 . .
H16C C16' H16D 106.3 . .
C16' C17' H17D 109.5 . .
C16' C17' H17E 109.5 . .
H17D C17' H17E 109.5 . .
C16' C17' H17F 109.5 . .
H17D C17' H17F 109.5 . .
H17E C17' H17F 109.5 . .
O11 Co1 O4 98.00(12) . 1_565
O11 Co1 O7 101.01(12) . 2_755
O4 Co1 O7 94.88(14) 1_565 2_755
O11 Co1 O1 92.64(12) . 2_766
O4 Co1 O1 91.46(12) 1_565 2_766
O7 Co1 O1 163.97(12) 2_755 2_766
O11 Co1 O1 89.29(11) . .
O4 Co1 O1 170.41(12) 1_565 .
O7 Co1 O1 89.80(12) 2_755 .
O1 Co1 O1 81.94(11) 2_766 .
O11 Co1 O8 159.33(12) . 2_755
O4 Co1 O8 93.72(13) 1_565 2_755
O7 Co1 O8 60.89(12) 2_755 2_755
O1 Co1 O8 104.06(12) 2_766 2_755
O1 Co1 O8 81.24(12) . 2_755
O11 Co1 C15 130.67(14) . 2_755
O4 Co1 C15 96.20(14) 1_565 2_755
O7 Co1 C15 30.65(14) 2_755 2_755
O1 Co1 C15 133.93(14) 2_766 2_755
O1 Co1 C15 83.59(14) . 2_755
O8 Co1 C15 30.28(14) 2_755 2_755
O3 Co2 O2 90.32(13) 2_656 .
O3 Co2 O11 174.15(11) 2_656 .
O2 Co2 O11 94.96(12) . .
O3 Co2 O11 94.08(12) 2_656 2_666
O2 Co2 O11 167.55(14) . 2_666
O11 Co2 O11 81.28(12) . 2_666
O3 Co2 O10 91.38(16) 2_656 .
O2 Co2 O10 90.86(16) . .
O11 Co2 O10 86.01(15) . .
O11 Co2 O10 100.66(14) 2_666 .
O3 Co2 O12 91.60(14) 2_656 .
O2 Co2 O12 87.08(14) . .
O11 Co2 O12 91.20(12) . .
O11 Co2 O12 81.16(13) 2_666 .
O10 Co2 O12 176.39(15) . .
C7 O1 Co1 124.4(3) . 2_766
C7 O1 Co1 126.9(3) . .
Co1 O1 Co1 98.06(11) 2_766 .
C7 O2 Co2 133.2(3) . .
C8 O3 Co2 130.4(3) . 2_656
C8 O4 Co1 131.6(3) . 1_545
C15 O7 Co1 91.4(3) . 2_755
C15 O8 Co1 87.1(3) . 2_755
C9 O9 C5 119.0(3) . .
C16' O10 C16 35.9(8) . .
C16' O10 Co2 137.1(7) . .
C16 O10 Co2 124.2(6) . .
C16' O10 H10D 101.2 . .
C16 O10 H10D 95.8 . .
Co2 O10 H10D 121.0 . .
Co1 O11 Co2 124.98(13) . .
Co1 O11 Co2 119.71(14) . 2_666
Co2 O11 Co2 98.72(12) . 2_666
Co1 O11 H11 103.6 . .
Co2 O11 H11 103.6 . .
Co2 O11 H11 103.6 2_666 .
Co2 O12 H1W 109.5 . .
Co2 O12 H2W 121.4 . .
H1W O12 H2W 100.9 . .
O6 N1 O5 121.0(5) . .
O6 N1 C10 118.4(4) . .
O5 N1 C10 120.3(4) . .
C6 C1 C2 119.6(4) . .
C6 C1 C7 120.3(4) . .
C2 C1 C7 120.0(4) . .
C3 C2 C1 120.3(4) . .
C3 C2 H2 119.8 . .
C1 C2 H2 119.8 . .
C2 C3 C4 120.1(4) . .
C2 C3 C8 121.2(4) . .
C4 C3 C8 118.6(4) . .
C5 C4 C3 118.8(4) . .
C5 C4 H4 120.6 . .
C3 C4 H4 120.6 . .
C4 C5 C6 122.0(4) . .
C4 C5 O9 121.0(4) . .
C6 C5 O9 116.7(4) . .
C5 C6 C1 119.0(4) . .
C5 C6 H6 120.5 . .
C1 C6 H6 120.5 . .
O2 C7 O1 124.5(4) . .
O2 C7 C1 118.1(4) . .
O1 C7 C1 117.4(4) . .
O3 C8 O4 126.9(4) . .
O3 C8 C3 116.7(4) . .
O4 C8 C3 116.4(4) . .
O9 C9 C14 123.2(4) . .
O9 C9 C10 118.7(4) . .
C14 C9 C10 118.1(4) . .
C11 C10 C9 120.8(4) . .
C11 C10 N1 116.5(4) . .
C9 C10 N1 122.6(4) . .
C12 C11 C10 120.9(4) . .
C12 C11 H11A 119.5 . .
C10 C11 H11A 119.5 . .
C11 C12 C13 118.5(4) . .
C11 C12 C15 119.1(4) . .
C13 C12 C15 122.4(4) . .
C14 C13 C12 121.4(5) . .
C14 C13 H13 119.3 . .
C12 C13 H13 119.3 . .
C9 C14 C13 120.3(4) . .
C9 C14 H14 119.9 . .
C13 C14 H14 119.9 . .
O8 C15 O7 120.4(4) . .
O8 C15 C12 121.2(4) . .
O7 C15 C12 118.3(4) . .
O8 C15 Co1 62.6(2) . 2_755
O7 C15 Co1 58.0(2) . 2_755
C12 C15 Co1 175.2(3) . 2_755

loop_
_geom_bond_atom_site_label_1
_geom_bond_atom_site_label_2
_geom_bond_distance
_geom_bond_site_symmetry_2
C16 O10 1.470(8) .
C16 C17 1.573(9) .
C16 H16A 0.9700 .
C16 H16B 0.9700 .
C17 H17A 0.9600 .
C17 H17B 0.9600 .
C17 H17C 0.9600 .
C16' O10 1.421(9) .
C16' C17' 1.493(10) .
C16' H16C 0.9700 .
C16' H16D 0.9700 .
C17' H17D 0.9600 .
C17' H17E 0.9600 .
C17' H17F 0.9600 .
Co1 O11 2.008(3) .
Co1 O4 2.024(3) 1_565
Co1 O7 2.120(3) 2_755
Co1 O1 2.122(3) 2_766
Co1 O1 2.168(3) .
Co1 O8 2.221(3) 2_755
Co1 C15 2.499(5) 2_755
Co2 O3 2.032(3) 2_656
Co2 O2 2.050(3) .
Co2 O11 2.082(3) .
Co2 O11 2.084(3) 2_666
Co2 O10 2.177(4) .
Co2 O12 2.215(4) .
O1 C7 1.294(5) .
O1 Co1 2.122(3) 2_766
O2 C7 1.236(5) .
O3 C8 1.250(5) .
O3 Co2 2.032(3) 2_656
O4 C8 1.260(5) .
O4 Co1 2.024(3) 1_545
O5 N1 1.203(6) .
O6 N1 1.198(6) .
O7 C15 1.274(6) .
O7 Co1 2.120(3) 2_755
O8 C15 1.262(6) .
O8 Co1 2.221(3) 2_755
O9 C9 1.363(5) .
O9 C5 1.410(5) .
O10 H10D 0.8500 .
O11 Co2 2.084(3) 2_666
O11 H11 0.9800 .
O12 H1W 0.8500 .
O12 H2W 0.8500 .
N1 C10 1.462(6) .
C1 C6 1.392(6) .
C1 C2 1.398(6) .
C1 C7 1.496(5) .
C2 C3 1.385(6) .
C2 H2 0.9300 .
C3 C4 1.398(6) .
C3 C8 1.515(6) .
C4 C5 1.378(6) .
C4 H4 0.9300 .
C5 C6 1.384(6) .
C6 H6 0.9300 .
C9 C14 1.386(7) .
C9 C10 1.408(6) .
C10 C11 1.386(6) .
C11 C12 1.375(7) .
C11 H11A 0.9300 .
C12 C13 1.392(6) .
C12 C15 1.496(6) .
C13 C14 1.390(7) .
C13 H13 0.9300 .
C14 H14 0.9300 .
C15 Co1 2.499(5) 2_755

loop_
_geom_hbond_atom_site_label_D
_geom_hbond_atom_site_label_H
_geom_hbond_atom_site_label_A
_geom_hbond_distance_DH
_geom_hbond_distance_HA
_geom_hbond_distance_DA
_geom_hbond_angle_DHA
_geom_hbond_site_symmetry_A
O10 H10D O8 0.85 2.06 2.887(6) 163.7 1_566
O12 H1W O5 0.85 2.20 2.856(5) 134.1 1_455
O12 H1W O9 0.85 2.35 3.040(5) 138.0 1_455
O12 H2W O7 0.85 2.05 2.830(5) 152.7 2_755

loop_
_geom_torsion_atom_site_label_1
_geom_torsion_atom_site_label_2
_geom_torsion_atom_site_label_3
_geom_torsion_atom_site_label_4
_geom_torsion
_geom_torsion_site_symmetry_1
_geom_torsion_site_symmetry_4
O11 Co1 O1 C7 52.2(3) . .
O4 Co1 O1 C7 -168.2(6) 1_565 .
O7 Co1 O1 C7 -48.9(3) 2_755 .
O1 Co1 O1 C7 144.9(4) 2_766 .
O8 Co1 O1 C7 -109.4(3) 2_755 .
C15 Co1 O1 C7 -78.9(3) 2_755 .
O11 Co1 O1 Co1 -92.77(12) . 2_766
O4 Co1 O1 Co1 46.9(7) 1_565 2_766
O7 Co1 O1 Co1 166.22(12) 2_755 2_766
O1 Co1 O1 Co1 0.0 2_766 2_766
O8 Co1 O1 Co1 105.67(13) 2_755 2_766
C15 Co1 O1 Co1 136.14(15) 2_755 2_766
O3 Co2 O2 C7 162.1(5) 2_656 .
O11 Co2 O2 C7 -20.5(5) . .
O11 Co2 O2 C7 51.3(8) 2_666 .
O10 Co2 O2 C7 -106.5(5) . .
O12 Co2 O2 C7 70.5(5) . .
C17' C16' O10 C16 71(2) . .
C17' C16' O10 Co2 157.1(13) . .
C17 C16 O10 C16' 13.3(13) . .
C17 C16 O10 Co2 -111.5(10) . .
O3 Co2 O10 C16' -20.3(13) 2_656 .
O2 Co2 O10 C16' -110.6(13) . .
O11 Co2 O10 C16' 154.5(13) . .
O11 Co2 O10 C16' 74.2(13) 2_666 .
O12 Co2 O10 C16' -166(2) . .
O3 Co2 O10 C16 24.8(7) 2_656 .
O2 Co2 O10 C16 -65.5(7) . .
O11 Co2 O10 C16 -160.4(7) . .
O11 Co2 O10 C16 119.2(6) 2_666 .
O12 Co2 O10 C16 -121(2) . .
O4 Co1 O11 Co2 145.39(18) 1_565 .
O7 Co1 O11 Co2 48.8(2) 2_755 .
O1 Co1 O11 Co2 -122.76(17) 2_766 .
O1 Co1 O11 Co2 -40.86(18) . .
O8 Co1 O11 Co2 21.5(5) 2_755 .
C15 Co1 O11 Co2 40.0(3) 2_755 .
O4 Co1 O11 Co2 17.64(18) 1_565 2_666
O7 Co1 O11 Co2 -78.96(17) 2_755 2_666
O1 Co1 O11 Co2 109.49(16) 2_766 2_666
O1 Co1 O11 Co2 -168.61(16) . 2_666
O8 Co1 O11 Co2 -106.3(3) 2_755 2_666
C15 Co1 O11 Co2 -87.7(2) 2_755 2_666
O3 Co2 O11 Co1 -173.7(12) 2_656 .
O2 Co2 O11 Co1 32.0(2) . .
O11 Co2 O11 Co1 -136.0(2) 2_666 .
O10 Co2 O11 Co1 122.6(2) . .
O12 Co2 O11 Co1 -55.13(19) . .
O3 Co2 O11 Co2 -37.7(13) 2_656 2_666
O2 Co2 O11 Co2 168.04(14) . 2_666
O11 Co2 O11 Co2 0.0 2_666 2_666
O10 Co2 O11 Co2 -101.44(15) . 2_666
O12 Co2 O11 Co2 80.86(13) . 2_666
C6 C1 C2 C3 2.9(6) . .
C7 C1 C2 C3 -178.0(4) . .
C1 C2 C3 C4 -1.6(6) . .
C1 C2 C3 C8 175.3(4) . .
C2 C3 C4 C5 -1.7(6) . .
C8 C3 C4 C5 -178.7(4) . .
C3 C4 C5 C6 3.7(7) . .
C3 C4 C5 O9 177.3(4) . .
C9 O9 C5 C4 50.5(6) . .
C9 O9 C5 C6 -135.6(4) . .
C4 C5 C6 C1 -2.4(7) . .
O9 C5 C6 C1 -176.3(4) . .
C2 C1 C6 C5 -1.0(6) . .
C7 C1 C6 C5 -180.0(4) . .
Co2 O2 C7 O1 33.8(7) . .
Co2 O2 C7 C1 -145.9(3) . .
Co1 O1 C7 O2 82.7(5) 2_766 .
Co1 O1 C7 O2 -53.8(6) . .
Co1 O1 C7 C1 -97.7(4) 2_766 .
Co1 O1 C7 C1 125.9(3) . .
C6 C1 C7 O2 166.4(4) . .
C2 C1 C7 O2 -12.7(6) . .
C6 C1 C7 O1 -13.3(6) . .
C2 C1 C7 O1 167.6(4) . .
Co2 O3 C8 O4 -12.2(7) 2_656 .
Co2 O3 C8 C3 168.4(3) 2_656 .
Co1 O4 C8 O3 -30.0(7) 1_545 .
Co1 O4 C8 C3 149.3(3) 1_545 .
C2 C3 C8 O3 4.7(6) . .
C4 C3 C8 O3 -178.4(4) . .
C2 C3 C8 O4 -174.7(4) . .
C4 C3 C8 O4 2.2(6) . .
C5 O9 C9 C14 27.5(7) . .
C5 O9 C9 C10 -153.9(4) . .
O9 C9 C10 C11 179.5(4) . .
C14 C9 C10 C11 -1.9(7) . .
O9 C9 C10 N1 0.5(7) . .
C14 C9 C10 N1 179.2(5) . .
O6 N1 C10 C11 -20.8(8) . .
O5 N1 C10 C11 154.1(5) . .
O6 N1 C10 C9 158.2(6) . .
O5 N1 C10 C9 -26.9(8) . .
C9 C10 C11 C12 1.0(8) . .
N1 C10 C11 C12 -180.0(5) . .
C10 C11 C12 C13 0.4(8) . .
C10 C11 C12 C15 179.9(4) . .
C11 C12 C13 C14 -1.1(8) . .
C15 C12 C13 C14 179.5(5) . .
O9 C9 C14 C13 179.8(4) . .
C10 C9 C14 C13 1.2(7) . .
C12 C13 C14 C9 0.2(8) . .
Co1 O8 C15 O7 -4.1(4) 2_755 .
Co1 O8 C15 C12 176.6(4) 2_755 .
Co1 O7 C15 O8 4.3(5) 2_755 .
Co1 O7 C15 C12 -176.4(4) 2_755 .
C11 C12 C15 O8 169.3(5) . .
C13 C12 C15 O8 -11.3(7) . .
C11 C12 C15 O7 -10.0(7) . .
C13 C12 C15 O7 169.4(5) . .
C11 C12 C15 Co1 -49(4) . 2_755
C13 C12 C15 Co1 130(4) . 2_755
